data_4083413
loop_
_publ_author_name
'Stringer, Bradley D.'
'Quan, Linh M.'
'Barnard, Peter J.'
'Wilson, David J. D.'
'Hogan, Conor F.'

_publ_section_title
;
 Iridium Complexes of N-Heterocyclic Carbene Ligands: Investigation
 into the Energetic Requirements for Efficient Electrogenerated
 Chemiluminescence
;
_journal_issue 18
_journal_name_full Organometallics
_journal_page_first 4860
_journal_paper_doi 10.1021/om500076w
_journal_volume 33
_journal_year 2014
_chemical_formula_moiety 'C32 H23 F2 Ir N4, C2 H3 N'
_chemical_formula_sum 'C34 H26 F2 Ir N5'
_chemical_formula_weight 734.80
_chemical_name_systematic
;
 ?
;
_space_group_crystal_system monoclinic
_space_group_IT_number 14
_space_group_name_Hall '-P 2yn'
_space_group_name_H-M_alt 'P 1 21/n 1'
_symmetry_space_group_name_Hall '-P 2yn'
_symmetry_space_group_name_H-M 'P 1 21/n 1'
_atom_sites_solution_hydrogens geom
_atom_sites_solution_primary direct
_audit_creation_date 2013-12-23
_audit_creation_method
;
Olex2 1.2
(compiled 2013.12.10 svn.r2850 for OlexSys, GUI svn.r4736)
;
_cell_angle_alpha 90
_cell_angle_beta 91.681(2)
_cell_angle_gamma 90
_cell_formula_units_Z 4
_cell_length_a 11.6022(2)
_cell_length_b 17.9761(5)
_cell_length_c 13.7711(3)
_cell_measurement_reflns_used 10836
_cell_measurement_temperature 173
_cell_measurement_theta_max 30.4715
_cell_measurement_theta_min 2.8615
_cell_volume 2870.90(11)
_computing_cell_refinement
;
CrysAlisPro, Agilent Technologies,
Version 1.171.35.19 (release 27-10-2011 CrysAlis171 .NET)
(compiled Oct 27 2011,15:02:11)
;
_computing_data_collection
;
CrysAlisPro, Agilent Technologies,
Version 1.171.35.19 (release 27-10-2011 CrysAlis171 .NET)
(compiled Oct 27 2011,15:02:11)
;
_computing_data_reduction
;
CrysAlisPro, Agilent Technologies,
Version 1.171.35.19 (release 27-10-2011 CrysAlis171 .NET)
(compiled Oct 27 2011,15:02:11)
;
_computing_molecular_graphics 'Olex2 (Dolomanov et al., 2009)'
_computing_publication_material 'Olex2 (Dolomanov et al., 2009)'
_computing_structure_refinement 'ShelXL (Sheldrick, 2008)'
_computing_structure_solution 'ShelXS (Sheldrick, 2008)'
_diffrn_ambient_temperature 173
_diffrn_detector_area_resol_mean 10.3281
_diffrn_measured_fraction_theta_full 0.998
_diffrn_measured_fraction_theta_max 0.999
_diffrn_measurement_device_type 'Xcalibur, Atlas, Gemini'
_diffrn_measurement_method '\w scans'
_diffrn_radiation_type MoK\a
_diffrn_radiation_wavelength 0.71073
_diffrn_reflns_av_R_equivalents 0.0239
_diffrn_reflns_av_unetI/netI 0.0253
_diffrn_reflns_Laue_measured_fraction_full 0.998
_diffrn_reflns_Laue_measured_fraction_max 0.999
_diffrn_reflns_limit_h_max 14
_diffrn_reflns_limit_h_min -13
_diffrn_reflns_limit_k_max 22
_diffrn_reflns_limit_k_min -22
_diffrn_reflns_limit_l_max 17
_diffrn_reflns_limit_l_min -17
_diffrn_reflns_number 17542
_diffrn_reflns_point_group_measured_fraction_full 0.998
_diffrn_reflns_point_group_measured_fraction_max 0.999
_diffrn_reflns_theta_full 25.242
_diffrn_reflns_theta_max 26.372
_diffrn_reflns_theta_min 2.867
_diffrn_source 'Enhance (Mo) X-ray Source'
_exptl_absorpt_coefficient_mu 4.697
_exptl_absorpt_correction_T_max 1.00000
_exptl_absorpt_correction_T_min 0.84080
_exptl_absorpt_correction_type multi-scan
_exptl_absorpt_process_details
;
CrysAlisPro, Agilent Technologies,
Version 1.171.35.19 (release 27-10-2011 CrysAlis171 .NET)
(compiled Oct 27 2011,15:02:11)
Empirical absorption correction using spherical harmonics,
 implemented in SCALE3 ABSPACK scaling algorithm.
;
_exptl_crystal_colour 'clear yellow'
_exptl_crystal_colour_lustre clear
_exptl_crystal_colour_primary yellow
_exptl_crystal_density_diffrn 1.700
_exptl_crystal_description block
_exptl_crystal_F_000 1440
_exptl_crystal_recrystallization_method
'Crystals were removed from the crystallisation vial and immediately coated with Paratone oil on a glass slide. A suitable single crystal was mounted in Paratone oil on a glass fibre and cooled rapidly to 173 K in a stream of cold N2 using an Oxford low temperature device.'
_exptl_crystal_size_max 0.08
_exptl_crystal_size_mid 0.06
_exptl_crystal_size_min 0.06
_refine_diff_density_max 1.152
_refine_diff_density_min -0.472
_refine_diff_density_rms 0.084
_refine_ls_extinction_method none
_refine_ls_goodness_of_fit_ref 1.033
_refine_ls_hydrogen_treatment mixed
_refine_ls_matrix_type full
_refine_ls_number_parameters 381
_refine_ls_number_reflns 5865
_refine_ls_number_restraints 0
_refine_ls_restrained_S_all 1.033
_refine_ls_R_factor_all 0.0289
_refine_ls_R_factor_gt 0.0211
_refine_ls_shift/su_max 0.004
_refine_ls_shift/su_mean 0.000
_refine_ls_structure_factor_coef Fsqd
_refine_ls_weighting_details
;
 w=1/[\s^2^(Fo^2^)+(0.0208P)^2^+2.7000P]
 where P=(Fo^2^+2Fc^2^)/3
;
_refine_ls_weighting_scheme calc
_refine_ls_wR_factor_gt 0.0466
_refine_ls_wR_factor_ref 0.0499
_reflns_Friedel_coverage 0.000
_reflns_number_gt 5067
_reflns_number_total 5865
_reflns_threshold_expression 'I > 2\s(I)'
_cod_data_source_file om500076w_si_001.cif
_cod_data_source_block 15
_cod_original_cell_volume 2870.88(11)
_cod_database_code 4083413
_shelxl_version_number 2013-2
_shelx_space_group_comment
;
The symmetry employed for this shelxl refinement is uniquely defined
by the following loop, which should always be used as a source of
symmetry information in preference to the above space-group names.
They are only intended as comments.
;
_olex2_refinement_description
;
1. Fixed Uiso
 At 1.2 times of:
  All C(H) groups
 At 1.5 times of:
  All C(H,H,H) groups
2.a Aromatic/amide H refined with riding coordinates:
 C2(H2), C3(H3), C7(H7), C9(H9), C13(H13), C14(H14), C15(H15), C16(H16),
 C18(H18), C19(H19), C20(H20), C21(H21), C24(H24), C25(H25), C26(H26), C27(H27),
  C29(H29), C30(H30), C31(H31), C32(H32)
2.b Idealised Me refined as rotating group:
 C10(H10A,H10B,H10C), C34(H34A,H34B,H34C)
;

loop_
_space_group_symop_operation_xyz
'x, y, z'
'-x+1/2, y+1/2, -z+1/2'
'-x, -y, -z'
'x-1/2, -y-1/2, z-1/2'

loop_
_atom_site_label
_atom_site_type_symbol
_atom_site_fract_x
_atom_site_fract_y
_atom_site_fract_z
_atom_site_U_iso_or_equiv
_atom_site_adp_type
_atom_site_occupancy
_atom_site_site_symmetry_order
_atom_site_calc_flag
_atom_site_refinement_flags_posn
Ir1 Ir 0.57128(2) 0.23005(2) 0.51308(2) 0.02379(4) Uani 1 1 d .
F1 F 0.7200(2) -0.02533(13) 0.36682(18) 0.0642(6) Uani 1 1 d .
F2 F 1.01876(17) 0.13311(17) 0.47281(18) 0.0724(8) Uani 1 1 d .
N1 N 0.5540(2) 0.08183(15) 0.42402(18) 0.0317(6) Uani 1 1 d .
N2 N 0.3778(2) 0.11287(17) 0.43851(19) 0.0370(7) Uani 1 1 d .
N3 N 0.5800(2) 0.27877(14) 0.37970(17) 0.0276(6) Uani 1 1 d .
N4 N 0.5626(2) 0.19645(15) 0.65494(17) 0.0275(5) Uani 1 1 d .
C1 C 0.4863(3) 0.13744(18) 0.4589(2) 0.0299(7) Uani 1 1 d .
C2 C 0.4888(3) 0.0244(2) 0.3833(2) 0.0395(8) Uani 1 1 d .
H2 H 0.5170 -0.0199 0.3546 0.047 Uiso 1 1 calc R
C3 C 0.3791(3) 0.0438(2) 0.3926(2) 0.0427(9) Uani 1 1 d .
H3 H 0.3136 0.0157 0.3717 0.051 Uiso 1 1 calc R
C4 C 0.7074(3) 0.16010(19) 0.4767(2) 0.0292(7) Uani 1 1 d .
C5 C 0.6753(3) 0.09189(19) 0.4341(2) 0.0315(7) Uani 1 1 d .
C6 C 0.7556(3) 0.0407(2) 0.4067(2) 0.0418(8) Uani 1 1 d .
C7 C 0.8718(3) 0.0523(2) 0.4191(3) 0.0480(10) Uani 1 1 d .
H7 H 0.9270 0.0163 0.4005 0.058 Uiso 1 1 calc R
C8 C 0.9034(3) 0.1189(3) 0.4599(2) 0.0452(10) Uani 1 1 d .
C9 C 0.8268(3) 0.1719(2) 0.4881(2) 0.0370(8) Uani 1 1 d .
H9 H 0.8545 0.2172 0.5156 0.044 Uiso 1 1 calc R
C10 C 0.2738(3) 0.1538(3) 0.4571(3) 0.0554(10) Uani 1 1 d .
H10A H 0.2774 0.1730 0.5237 0.083 Uiso 1 1 calc GR
H10B H 0.2070 0.1208 0.4488 0.083 Uiso 1 1 calc GR
H10C H 0.2665 0.1954 0.4113 0.083 Uiso 1 1 calc GR
C11 C 0.6830(3) 0.31445(18) 0.5454(2) 0.0291(7) Uani 1 1 d .
C12 C 0.7134(3) 0.35793(18) 0.4644(2) 0.0302(7) Uani 1 1 d .
C13 C 0.7950(3) 0.4148(2) 0.4713(3) 0.0399(8) Uani 1 1 d .
H13 H 0.8128 0.4431 0.4155 0.048 Uiso 1 1 calc R
C14 C 0.8500(3) 0.4298(2) 0.5598(3) 0.0460(9) Uani 1 1 d .
H14 H 0.9065 0.4679 0.5650 0.055 Uiso 1 1 calc R
C15 C 0.8217(3) 0.3886(2) 0.6405(3) 0.0448(9) Uani 1 1 d .
H15 H 0.8589 0.3989 0.7014 0.054 Uiso 1 1 calc R
C16 C 0.7399(3) 0.3324(2) 0.6337(2) 0.0373(8) Uani 1 1 d .
H16 H 0.7218 0.3053 0.6905 0.045 Uiso 1 1 calc R
C17 C 0.6537(3) 0.33702(18) 0.3730(2) 0.0309(7) Uani 1 1 d .
C18 C 0.6674(3) 0.3721(2) 0.2837(2) 0.0416(8) Uani 1 1 d .
H18 H 0.7197 0.4125 0.2787 0.050 Uiso 1 1 calc R
C19 C 0.6054(3) 0.3484(2) 0.2030(2) 0.0469(9) Uani 1 1 d .
H19 H 0.6147 0.3721 0.1421 0.056 Uiso 1 1 calc R
C20 C 0.5298(3) 0.2902(2) 0.2110(2) 0.0457(9) Uani 1 1 d .
H20 H 0.4857 0.2733 0.1561 0.055 Uiso 1 1 calc R
C21 C 0.5193(3) 0.2570(2) 0.2998(2) 0.0371(8) Uani 1 1 d .
H21 H 0.4669 0.2168 0.3053 0.044 Uiso 1 1 calc R
C22 C 0.4318(3) 0.29103(18) 0.5568(2) 0.0292(7) Uani 1 1 d .
C23 C 0.4033(3) 0.28002(18) 0.6547(2) 0.0317(7) Uani 1 1 d .
C24 C 0.3112(3) 0.3169(2) 0.6976(2) 0.0418(8) Uani 1 1 d .
H24 H 0.2945 0.3080 0.7637 0.050 Uiso 1 1 calc R
C25 C 0.2453(3) 0.3660(2) 0.6431(3) 0.0476(9) Uani 1 1 d .
H25 H 0.1824 0.3911 0.6712 0.057 Uiso 1 1 calc R
C26 C 0.2715(3) 0.3784(2) 0.5462(3) 0.0416(8) Uani 1 1 d .
H26 H 0.2265 0.4126 0.5087 0.050 Uiso 1 1 calc R
C27 C 0.3617(3) 0.34190(19) 0.5043(2) 0.0359(8) Uani 1 1 d .
H27 H 0.3772 0.3513 0.4381 0.043 Uiso 1 1 calc R
C28 C 0.4779(3) 0.22724(18) 0.7078(2) 0.0311(7) Uani 1 1 d .
C29 C 0.4685(3) 0.2081(2) 0.8059(2) 0.0448(9) Uani 1 1 d .
H29 H 0.4084 0.2289 0.8427 0.054 Uiso 1 1 calc R
C30 C 0.5453(3) 0.1597(2) 0.8493(2) 0.0493(10) Uani 1 1 d .
H30 H 0.5393 0.1470 0.9159 0.059 Uiso 1 1 calc R
C31 C 0.6316(3) 0.1298(2) 0.7947(2) 0.0432(9) Uani 1 1 d .
H31 H 0.6860 0.0963 0.8233 0.052 Uiso 1 1 calc R
C32 C 0.6379(3) 0.1489(2) 0.6985(2) 0.0328(7) Uani 1 1 d .
H32 H 0.6974 0.1280 0.6612 0.039 Uiso 1 1 calc R
N5 N 0.8693(3) 0.0243(3) 0.7069(3) 0.0728(12) Uani 1 1 d .
C33 C 0.9148(3) 0.0039(2) 0.7755(3) 0.0477(9) Uani 1 1 d .
C34 C 0.9730(4) -0.0214(3) 0.8628(3) 0.0637(12) Uani 1 1 d .
H34A H 1.0346 -0.0560 0.8461 0.096 Uiso 1 1 calc GR
H34B H 0.9178 -0.0468 0.9040 0.096 Uiso 1 1 calc GR
H34C H 1.0062 0.0213 0.8979 0.096 Uiso 1 1 calc GR

loop_
_atom_site_aniso_label
_atom_site_aniso_U_11
_atom_site_aniso_U_22
_atom_site_aniso_U_33
_atom_site_aniso_U_23
_atom_site_aniso_U_13
_atom_site_aniso_U_12
Ir1 0.02449(6) 0.02813(7) 0.01878(6) 0.00096(5) 0.00137(4) 0.00173(5)
F1 0.0757(16) 0.0479(14) 0.0696(15) -0.0186(12) 0.0142(13) 0.0117(13)
F2 0.0294(10) 0.119(2) 0.0689(16) -0.0110(16) 0.0040(11) 0.0142(13)
N1 0.0416(15) 0.0291(15) 0.0245(13) 0.0008(11) 0.0028(11) -0.0021(12)
N2 0.0316(14) 0.0475(18) 0.0321(14) 0.0063(13) 0.0001(12) -0.0058(13)
N3 0.0320(13) 0.0309(15) 0.0198(12) 0.0018(10) 0.0032(10) 0.0020(12)
N4 0.0280(12) 0.0319(14) 0.0228(12) 0.0020(11) -0.0003(10) -0.0002(12)
C1 0.0340(16) 0.0330(18) 0.0226(14) 0.0047(13) 0.0017(13) -0.0032(14)
C2 0.055(2) 0.0333(19) 0.0300(17) 0.0000(15) -0.0024(16) -0.0083(17)
C3 0.051(2) 0.041(2) 0.0350(18) 0.0056(16) -0.0075(16) -0.0162(18)
C4 0.0314(15) 0.0395(18) 0.0169(13) 0.0029(13) 0.0013(12) 0.0035(14)
C5 0.0364(16) 0.0353(18) 0.0232(14) 0.0070(13) 0.0049(13) 0.0058(14)
C6 0.055(2) 0.039(2) 0.0316(17) -0.0021(15) 0.0084(16) 0.0094(18)
C7 0.047(2) 0.058(3) 0.0394(19) -0.0016(18) 0.0098(17) 0.0213(19)
C8 0.0269(16) 0.075(3) 0.0332(17) 0.0031(19) 0.0028(14) 0.0113(18)
C9 0.0331(16) 0.052(2) 0.0261(15) 0.0033(15) 0.0044(13) 0.0016(16)
C10 0.0336(18) 0.070(3) 0.062(2) 0.002(2) 0.0009(18) -0.003(2)
C11 0.0301(15) 0.0320(17) 0.0254(14) -0.0019(13) 0.0045(12) 0.0025(14)
C12 0.0333(16) 0.0285(17) 0.0291(15) -0.0026(13) 0.0047(13) 0.0012(14)
C13 0.0448(19) 0.0354(19) 0.0399(18) -0.0029(16) 0.0098(16) -0.0032(17)
C14 0.045(2) 0.040(2) 0.053(2) -0.0108(18) 0.0016(17) -0.0110(17)
C15 0.048(2) 0.047(2) 0.0387(19) -0.0134(17) -0.0093(17) 0.0000(18)
C16 0.0414(18) 0.041(2) 0.0299(16) -0.0024(15) -0.0017(14) 0.0009(16)
C17 0.0351(16) 0.0322(18) 0.0257(15) -0.0003(13) 0.0037(13) 0.0042(14)
C18 0.057(2) 0.038(2) 0.0306(17) 0.0051(15) 0.0072(16) -0.0060(17)
C19 0.063(2) 0.049(2) 0.0287(17) 0.0115(16) 0.0073(17) -0.003(2)
C20 0.060(2) 0.052(2) 0.0240(16) 0.0039(16) -0.0064(16) -0.0048(19)
C21 0.0410(18) 0.042(2) 0.0279(16) 0.0021(15) -0.0030(15) -0.0024(16)
C22 0.0304(15) 0.0307(17) 0.0264(15) -0.0039(13) -0.0002(13) 0.0022(13)
C23 0.0297(15) 0.0361(19) 0.0295(16) -0.0029(14) 0.0030(13) 0.0020(14)
C24 0.0413(18) 0.052(2) 0.0325(17) -0.0041(17) 0.0070(15) 0.0098(18)
C25 0.0397(19) 0.055(2) 0.049(2) -0.0098(19) 0.0038(17) 0.0164(18)
C26 0.0400(18) 0.041(2) 0.043(2) -0.0036(16) -0.0099(16) 0.0117(17)
C27 0.0400(18) 0.0387(19) 0.0289(16) 0.0004(15) -0.0044(14) 0.0066(16)
C28 0.0318(16) 0.0362(18) 0.0254(15) -0.0013(14) 0.0045(13) 0.0005(14)
C29 0.044(2) 0.063(3) 0.0275(17) 0.0031(17) 0.0097(15) 0.0076(19)
C30 0.053(2) 0.071(3) 0.0239(16) 0.0122(18) 0.0054(16) 0.009(2)
C31 0.0416(19) 0.058(2) 0.0302(17) 0.0107(17) 0.0002(15) 0.0081(18)
C32 0.0330(16) 0.0418(19) 0.0237(15) 0.0021(14) 0.0014(13) 0.0031(15)
N5 0.047(2) 0.096(3) 0.075(3) 0.019(2) -0.0083(19) -0.005(2)
C33 0.0353(18) 0.053(2) 0.055(2) 0.004(2) 0.0050(18) -0.0010(18)
C34 0.069(3) 0.056(3) 0.064(3) 0.017(2) -0.015(2) -0.011(2)

loop_
_atom_type_symbol
_atom_type_description
_atom_type_scat_dispersion_real
_atom_type_scat_dispersion_imag
_atom_type_scat_source
C C 0.0033 0.0016 'International Tables Vol C Tables 4.2.6.8 and 6.1.1.4'
H H 0.0000 0.0000 'International Tables Vol C Tables 4.2.6.8 and 6.1.1.4'
N N 0.0061 0.0033 'International Tables Vol C Tables 4.2.6.8 and 6.1.1.4'
Ir Ir -1.4442 7.9887 'International Tables Vol C Tables 4.2.6.8 and 6.1.1.4'
F F 0.0171 0.0103 'International Tables Vol C Tables 4.2.6.8 and 6.1.1.4'

loop_
_geom_angle_atom_site_label_1
_geom_angle_atom_site_label_2
_geom_angle_atom_site_label_3
_geom_angle
N3 Ir1 N4 171.71(10)
N3 Ir1 C1 93.23(11)
N3 Ir1 C4 89.13(11)
N3 Ir1 C22 95.45(11)
N4 Ir1 C1 94.06(11)
N4 Ir1 C4 96.28(10)
N4 Ir1 C22 79.47(11)
C1 Ir1 C4 77.54(12)
C11 Ir1 N3 80.14(11)
C11 Ir1 N4 93.44(11)
C11 Ir1 C1 167.04(12)
C11 Ir1 C4 91.14(12)
C11 Ir1 C22 92.30(12)
C22 Ir1 C1 99.45(12)
C22 Ir1 C4 174.68(12)
C1 N1 C2 112.0(3)
C1 N1 C5 116.7(3)
C2 N1 C5 131.3(3)
C1 N2 C3 111.2(3)
C1 N2 C10 125.0(3)
C3 N2 C10 123.7(3)
C17 N3 Ir1 116.12(19)
C21 N3 Ir1 124.9(2)
C21 N3 C17 119.0(3)
C28 N4 Ir1 116.6(2)
C32 N4 Ir1 124.1(2)
C32 N4 C28 119.3(3)
N1 C1 Ir1 116.4(2)
N2 C1 Ir1 140.2(3)
N2 C1 N1 103.2(3)
C3 C2 N1 106.1(3)
C2 C3 N2 107.5(3)
C5 C4 Ir1 115.6(2)
C5 C4 C9 115.3(3)
C9 C4 Ir1 129.2(3)
C4 C5 N1 113.7(3)
C6 C5 N1 124.5(3)
C6 C5 C4 121.8(3)
F1 C6 C5 119.6(3)
F1 C6 C7 117.8(3)
C7 C6 C5 122.6(4)
C6 C7 C8 115.8(3)
F2 C8 C7 117.7(3)
C9 C8 F2 118.4(4)
C9 C8 C7 123.9(3)
C8 C9 C4 120.7(3)
C12 C11 Ir1 114.3(2)
C16 C11 Ir1 129.8(2)
C16 C11 C12 115.7(3)
C11 C12 C17 114.3(3)
C13 C12 C11 122.4(3)
C13 C12 C17 123.3(3)
C14 C13 C12 119.8(3)
C15 C14 C13 119.3(3)
C14 C15 C16 120.9(3)
C15 C16 C11 122.0(3)
N3 C17 C12 115.0(3)
N3 C17 C18 119.8(3)
C18 C17 C12 125.2(3)
C19 C18 C17 120.1(3)
C20 C19 C18 119.6(3)
C21 C20 C19 118.5(3)
N3 C21 C20 123.0(3)
C23 C22 Ir1 114.4(2)
C27 C22 Ir1 129.9(2)
C27 C22 C23 115.7(3)
C22 C23 C28 114.6(3)
C24 C23 C22 122.6(3)
C24 C23 C28 122.8(3)
C25 C24 C23 119.4(3)
C24 C25 C26 119.4(3)
C27 C26 C25 120.9(3)
C26 C27 C22 121.9(3)
N4 C28 C23 115.0(3)
N4 C28 C29 119.7(3)
C29 C28 C23 125.3(3)
C30 C29 C28 120.5(3)
C29 C30 C31 118.9(3)
C32 C31 C30 119.3(3)
N4 C32 C31 122.4(3)
N5 C33 C34 179.5(5)

loop_
_geom_bond_atom_site_label_1
_geom_bond_atom_site_label_2
_geom_bond_distance
Ir1 N3 2.040(2)
Ir1 N4 2.050(2)
Ir1 C1 2.063(3)
Ir1 C4 2.091(3)
Ir1 C11 2.036(3)
Ir1 C22 2.059(3)
F1 C6 1.366(4)
F2 C8 1.369(4)
N1 C1 1.367(4)
N1 C2 1.389(4)
N1 C5 1.422(4)
N2 C1 1.356(4)
N2 C3 1.394(5)
N2 C10 1.442(5)
N3 C17 1.357(4)
N3 C21 1.347(4)
N4 C28 1.358(4)
N4 C32 1.350(4)
C2 C3 1.330(5)
C4 C5 1.405(5)
C4 C9 1.405(4)
C5 C6 1.371(5)
C6 C7 1.369(5)
C7 C8 1.370(6)
C8 C9 1.366(5)
C11 C12 1.415(4)
C11 C16 1.404(4)
C12 C13 1.394(5)
C12 C17 1.468(4)
C13 C14 1.385(5)
C14 C15 1.383(5)
C15 C16 1.387(5)
C17 C18 1.396(4)
C18 C19 1.374(5)
C19 C20 1.371(5)
C20 C21 1.369(5)
C22 C23 1.411(4)
C22 C27 1.409(4)
C23 C24 1.403(5)
C23 C28 1.465(4)
C24 C25 1.376(5)
C25 C26 1.395(5)
C26 C27 1.377(5)
C28 C29 1.402(4)
C29 C30 1.370(5)
C30 C31 1.378(5)
C31 C32 1.373(4)
N5 C33 1.129(5)
C33 C34 1.435(5)
